data_4061585
loop_
_publ_author_name
'Cai, Shuyi'
'Wang, Jian-Qiang'
'Jin, Guo-Xin'

_publ_section_title
;
 Heteronuclear Molybdenum and Nickel Derivatives of the 16-Electron
 Half-Sandwich Complex Cp'Rh[E2C2(B10H10)] (E = S, Se)
;
_journal_coden_ASTM ORGND7
_journal_issue 17
_journal_name_full Organometallics
_journal_page_first 4226
_journal_page_last 4231
_journal_paper_doi 10.1021/om0503949
_journal_volume 24
_journal_year 2005
_chemical_formula_sum 'C15 H31 B10 Rh Se2'
_chemical_formula_weight 580.33
_space_group_IT_number 62
_symmetry_cell_setting orthorhombic
_symmetry_space_group_name_Hall '-P 2ac 2n'
_symmetry_space_group_name_H-M 'P n m a'
_cell_angle_alpha 90.00
_cell_angle_beta 90.00
_cell_angle_gamma 90.00
_cell_formula_units_Z 4
_cell_length_a 22.400(7)
_cell_length_b 15.332(5)
_cell_length_c 6.956(2)
_cell_measurement_temperature 298(2)
_cell_volume 2388.9(14)
_diffrn_ambient_temperature 298(2)
_exptl_crystal_density_diffrn 1.614
_cod_database_code 4061585

loop_
_symmetry_equiv_pos_as_xyz
'x, y, z'
'-x+1/2, -y, z+1/2'
'-x, y+1/2, -z'
'x+1/2, -y+1/2, -z+1/2'
'-x, -y, -z'
'x-1/2, y, -z-1/2'
'x, -y-1/2, z'
'-x-1/2, y-1/2, z-1/2'

loop_
_atom_site_label
_atom_site_type_symbol
_atom_site_fract_x
_atom_site_fract_y
_atom_site_fract_z
_atom_site_U_iso_or_equiv
_atom_site_adp_type
_atom_site_occupancy
_atom_site_symmetry_multiplicity
_atom_site_calc_flag
_atom_site_refinement_flags
_atom_site_disorder_assembly
_atom_site_disorder_group
Rh1 Rh 0.26307(2) 0.2500 1.07842(8) 0.04329(19) Uani 1 2 d S . .
Se1 Se 0.17544(3) 0.2500 1.26445(11) 0.0635(3) Uani 1 2 d S . .
Se2 Se 0.21152(3) 0.2500 0.78262(10) 0.0444(2) Uani 1 2 d S . .
B1 B 0.0998(2) 0.1558(4) 0.9532(9) 0.0478(16) Uani 1 1 d . . .
H1 H 0.1255 0.0955 0.9751 0.057 Uiso 1 1 calc R . .
B2 B 0.0471(2) 0.1912(5) 1.1207(10) 0.071(2) Uani 1 1 d . . .
H2 H 0.0379 0.1533 1.2517 0.085 Uiso 1 1 calc R . .
B3 B 0.0772(2) 0.1916(4) 0.7202(9) 0.0438(15) Uani 1 1 d . . .
H3 H 0.0879 0.1540 0.5900 0.053 Uiso 1 1 calc R . .
B4 B 0.0235(3) 0.1561(5) 0.8917(10) 0.0619(19) Uani 1 1 d . . .
H4 H -0.0017 0.0952 0.8720 0.074 Uiso 1 1 calc R . .
B5 B -0.0087(4) 0.2500 0.9956(15) 0.072(3) Uani 1 2 d S . .
H5 H -0.0553 0.2500 1.0451 0.086 Uiso 1 2 calc SR . .
B6 B 0.0092(3) 0.2500 0.7492(13) 0.052(2) Uani 1 2 d S . .
H6 H -0.0254 0.2500 0.6370 0.063 Uiso 1 2 calc SR . .
C1 C 0.1100(3) 0.2500 1.0802(10) 0.0492(19) Uani 1 2 d S . .
C2 C 0.1276(2) 0.2500 0.8508(10) 0.0336(15) Uani 1 2 d S . .
C3 C 0.3543(2) 0.2500 0.9761(11) 0.0420(18) Uani 1 2 d S . .
H3A H 0.3661 0.2500 0.8404 0.050 Uiso 1 2 calc SR . .
C4 C 0.34388(18) 0.1743(3) 1.0872(9) 0.0500(14) Uani 1 1 d . . .
C5 C 0.3297(2) 0.2046(4) 1.2761(8) 0.0652(17) Uani 1 1 d . . .
H5A H 0.3223 0.1675 1.3882 0.078 Uiso 1 1 calc R . .
C6 C 0.3528(2) 0.0811(3) 1.0229(11) 0.0689(19) Uani 1 1 d . . .
C7 C 0.4162(2) 0.0561(4) 1.0902(12) 0.098(3) Uani 1 1 d . . .
H7A H 0.4181 0.0588 1.2279 0.147 Uiso 1 1 calc R . .
H7B H 0.4446 0.0961 1.0363 0.147 Uiso 1 1 calc R . .
H7C H 0.4253 -0.0020 1.0481 0.147 Uiso 1 1 calc R . .
C8 C 0.3067(3) 0.0217(4) 1.1209(13) 0.115(3) Uani 1 1 d . . .
H8A H 0.3163 -0.0382 1.0946 0.172 Uiso 1 1 calc R . .
H8B H 0.2676 0.0346 1.0721 0.172 Uiso 1 1 calc R . .
H8C H 0.3075 0.0314 1.2572 0.172 Uiso 1 1 calc R . .
C9 C 0.3484(3) 0.0725(4) 0.8052(12) 0.095(2) Uani 1 1 d . . .
H9A H 0.3538 0.0126 0.7692 0.143 Uiso 1 1 calc R . .
H9B H 0.3788 0.1075 0.7459 0.143 Uiso 1 1 calc R . .
H9C H 0.3098 0.0921 0.7632 0.143 Uiso 1 1 calc R . .

loop_
_atom_site_aniso_label
_atom_site_aniso_U_11
_atom_site_aniso_U_22
_atom_site_aniso_U_33
_atom_site_aniso_U_23
_atom_site_aniso_U_13
_atom_site_aniso_U_12
Rh1 0.0246(3) 0.0639(4) 0.0414(4) 0.000 -0.0046(3) 0.000
Se1 0.0334(4) 0.1237(8) 0.0334(5) 0.000 -0.0016(4) 0.000
Se2 0.0257(3) 0.0713(5) 0.0361(4) 0.000 0.0018(3) 0.000
B1 0.038(3) 0.050(4) 0.056(4) 0.010(3) -0.003(3) -0.010(3)
B2 0.032(3) 0.124(6) 0.057(4) 0.019(5) 0.008(3) -0.018(4)
B3 0.036(3) 0.048(4) 0.048(4) -0.008(3) -0.008(3) -0.005(3)
B4 0.039(3) 0.081(5) 0.066(5) 0.012(4) -0.004(3) -0.017(3)
B5 0.021(4) 0.126(9) 0.068(7) 0.000 0.005(4) 0.000
B6 0.028(4) 0.075(6) 0.054(6) 0.000 -0.005(4) 0.000
C1 0.028(3) 0.085(5) 0.034(4) 0.000 -0.001(3) 0.000
C2 0.020(3) 0.045(4) 0.035(4) 0.000 0.001(3) 0.000
C3 0.022(3) 0.049(4) 0.056(5) 0.000 -0.002(3) 0.000
C4 0.023(2) 0.056(3) 0.071(4) 0.011(3) -0.012(3) -0.001(2)
C5 0.035(3) 0.106(5) 0.055(4) 0.022(3) -0.020(3) -0.001(3)
C6 0.044(3) 0.041(3) 0.122(6) 0.017(4) -0.006(4) -0.006(2)
C7 0.053(4) 0.055(4) 0.187(8) 0.024(5) -0.022(5) 0.007(3)
C8 0.064(4) 0.075(5) 0.206(9) 0.046(6) -0.003(5) -0.021(4)
C9 0.083(5) 0.066(4) 0.136(7) -0.032(5) -0.003(5) 0.005(4)

loop_
_geom_bond_atom_site_label_1
_geom_bond_atom_site_label_2
_geom_bond_distance
_geom_bond_site_symmetry_2
_geom_bond_publ_flag
Rh1 C5 2.145(5) 7_565 ?
Rh1 C5 2.145(5) . ?
Rh1 C4 2.151(4) 7_565 ?
Rh1 C4 2.151(4) . ?
Rh1 C3 2.164(6) . ?
Rh1 Se1 2.3510(11) . ?
Rh1 Se2 2.3596(11) . ?
Se1 C1 1.948(7) . ?
Se2 C2 1.938(5) . ?
B1 C1 1.708(7) . ?
B1 C2 1.727(6) . ?
B1 B2 1.745(9) . ?
B1 B4 1.760(8) . ?
B1 B3 1.784(8) . ?
B1 H1 1.1000 . ?
B2 C1 1.696(7) . ?
B2 B4 1.762(10) . ?
B2 B5 1.769(10) . ?
B2 B2 1.802(15) 7_565 ?
B2 H2 1.1000 . ?
B3 C2 1.704(7) . ?
B3 B4 1.779(8) . ?
B3 B6 1.779(8) . ?
B3 B3 1.791(12) 7_565 ?
B3 H3 1.1000 . ?
B4 B5 1.765(9) . ?
B4 B6 1.777(8) . ?
B4 H4 1.1000 . ?
B5 B6 1.760(13) . ?
B5 B4 1.765(9) 7_565 ?
B5 B2 1.769(10) 7_565 ?
B5 H5 1.1000 . ?
B6 B4 1.777(8) 7_565 ?
B6 B3 1.779(8) 7_565 ?
B6 H6 1.1000 . ?
C1 C2 1.644(9) . ?
C1 B2 1.696(7) 7_565 ?
C1 B1 1.708(7) 7_565 ?
C2 B3 1.704(7) 7_565 ?
C2 B1 1.727(6) 7_565 ?
C3 C4 1.415(6) 7_565 ?
C3 C4 1.415(6) . ?
C3 H3A 0.9800 . ?
C4 C5 1.429(7) . ?
C4 C6 1.510(7) . ?
C5 C5 1.391(12) 7_565 ?
C5 H5A 0.9800 . ?
C6 C9 1.523(9) . ?
C6 C8 1.536(8) . ?
C6 C7 1.543(7) . ?
C7 H7A 0.9600 . ?
C7 H7B 0.9600 . ?
C7 H7C 0.9600 . ?
C8 H8A 0.9600 . ?
C8 H8B 0.9600 . ?
C8 H8C 0.9600 . ?
C9 H9A 0.9600 . ?
C9 H9B 0.9600 . ?
C9 H9C 0.9600 . ?
